data_4331660
loop_
_publ_author_name
Yi,
'Zhang, Qian-Feng'
'Lam, Tony C. H.'
'Chan, Eddie Y. Y.'
'Williams, Ian D.'
'Leung, Wa-Hung'

_publ_section_title
;
 Phosphato, Chromato, and Perrhenato Complexes of Titanium(IV) and
 Zirconium(IV) Containing Kl\"aui's Tripodal Ligand
;
_journal_issue 1
_journal_name_full 'Inorganic Chemistry'
_journal_page_first 328
_journal_page_last 335
_journal_paper_doi 10.1021/ic051329u
_journal_volume 45
_journal_year 2006
_chemical_formula_sum 'C55 H114 Co3 F12 O46 P9 S4 Zr3'
_chemical_formula_weight 2596.88
_chemical_name_systematic
; 
 ? 
;
_space_group_IT_number 19
_symmetry_cell_setting orthorhombic
_symmetry_space_group_name_Hall 'P 2ac 2ab'
_symmetry_space_group_name_H-M 'P 21 21 21'
_atom_sites_solution_hydrogens geom
_atom_sites_solution_primary direct
_atom_sites_solution_secondary difmap
_audit_creation_method SHELXL-97
_cell_angle_alpha 90.00
_cell_angle_beta 90.00
_cell_angle_gamma 90.00
_cell_formula_units_Z 4
_cell_length_a 16.1644(12)
_cell_length_b 20.9967(15)
_cell_length_c 30.440(2)
_cell_measurement_reflns_used 7795
_cell_measurement_temperature 100(2)
_cell_measurement_theta_max 24.17
_cell_measurement_theta_min 2.35
_cell_volume 10331.3(13)
_computing_structure_refinement 'SHELXL-97 (Sheldrick, 1997)'
_computing_structure_solution 'SHELXS-97 (Sheldrick, 1990)'
_diffrn_ambient_temperature 100(2)
_diffrn_measured_fraction_theta_full 0.991
_diffrn_measured_fraction_theta_max 0.991
_diffrn_radiation_monochromator graphite
_diffrn_radiation_source 'fine-focus sealed tube'
_diffrn_radiation_type MoK\a
_diffrn_radiation_wavelength 0.71073
_diffrn_reflns_av_R_equivalents 0.0423
_diffrn_reflns_av_sigmaI/netI 0.0488
_diffrn_reflns_limit_h_max 19
_diffrn_reflns_limit_h_min -18
_diffrn_reflns_limit_k_max 24
_diffrn_reflns_limit_k_min -24
_diffrn_reflns_limit_l_max 35
_diffrn_reflns_limit_l_min -36
_diffrn_reflns_number 61351
_diffrn_reflns_theta_full 25.00
_diffrn_reflns_theta_max 25.00
_diffrn_reflns_theta_min 1.43
_exptl_absorpt_coefficient_mu 1.087
_exptl_absorpt_correction_T_max 1.00
_exptl_absorpt_correction_T_min 0.85
_exptl_absorpt_correction_type multi-scan
_exptl_absorpt_process_details SADABS
_exptl_crystal_colour yellow
_exptl_crystal_density_diffrn 1.670
_exptl_crystal_density_method 'not measured'
_exptl_crystal_description block
_exptl_crystal_F_000 5280
_exptl_crystal_size_max 0.30
_exptl_crystal_size_mid 0.25
_exptl_crystal_size_min 0.20
_refine_diff_density_max 1.073
_refine_diff_density_min -0.705
_refine_diff_density_rms 0.100
_refine_ls_abs_structure_details 'Flack H D (1983), Acta Cryst. A39, 876-881'
_refine_ls_abs_structure_Flack 0.018(18)
_refine_ls_extinction_method none
_refine_ls_goodness_of_fit_ref 1.055
_refine_ls_hydrogen_treatment constr
_refine_ls_matrix_type full
_refine_ls_number_parameters 1168
_refine_ls_number_reflns 18052
_refine_ls_number_restraints 0
_refine_ls_restrained_S_all 1.055
_refine_ls_R_factor_all 0.0729
_refine_ls_R_factor_gt 0.0539
_refine_ls_shift/su_max 0.001
_refine_ls_shift/su_mean 0.000
_refine_ls_structure_factor_coef Fsqd
_refine_ls_weighting_details 'calc w=1/[\s^2^(Fo^2^)+(0.0962P)^2^+0.0000P] where P=(Fo^2^+2Fc^2^)/3'
_refine_ls_weighting_scheme calc
_refine_ls_wR_factor_gt 0.1357
_refine_ls_wR_factor_ref 0.1457
_reflns_number_gt 14673
_reflns_number_total 18052
_reflns_threshold_expression >2sigma(I)
_cod_data_source_file ic051329usup6.cif
_cod_data_source_block yxy48
_cod_depositor_comments
;
The following automatic conversions were performed:

'_symmetry_cell_setting' value 'Orthorhombic' changed to
'orthorhombic' according to
/home/saulius/struct/CIF-dictionaries/cif_core.dic dictionary named
'cif_core.dic' version 2.4.2 from 2011-04-26.

Automatic conversion script
Id: cif_fix_values 1891 2012-01-12 08:04:46Z andrius 
;
_cod_original_sg_symbol_H-M P2(1)2(1)2(1)
_cod_database_code 4331660

loop_
_symmetry_equiv_pos_as_xyz
'x, y, z'
'-x+1/2, -y, z+1/2'
'-x, y+1/2, -z+1/2'
'x+1/2, -y+1/2, -z'

loop_
_atom_site_label
_atom_site_type_symbol
_atom_site_fract_x
_atom_site_fract_y
_atom_site_fract_z
_atom_site_U_iso_or_equiv
_atom_site_adp_type
_atom_site_occupancy
_atom_site_symmetry_multiplicity
_atom_site_calc_flag
_atom_site_refinement_flags
_atom_site_disorder_assembly
_atom_site_disorder_group
Zr1 Zr 0.42475(4) 0.45398(2) 0.688740(19) 0.03134(14) Uani 1 1 d . . .
Zr2 Zr 0.23420(4) 0.50694(3) 0.65050(2) 0.03594(15) Uani 1 1 d . A .
Zr3 Zr 0.40952(4) 0.52561(3) 0.586116(19) 0.03325(14) Uani 1 1 d . A .
Co1 Co 0.53211(7) 0.30704(4) 0.75630(4) 0.0548(3) Uani 1 1 d . B .
Co2 Co -0.00946(7) 0.45043(6) 0.63982(5) 0.0734(4) Uani 1 1 d . . .
Co3 Co 0.48171(6) 0.51365(4) 0.45653(3) 0.0458(2) Uani 1 1 d . . .
P11 P 0.44708(16) 0.29739(8) 0.70263(7) 0.0599(6) Uani 1 1 d . . .
P12 P 0.60058(14) 0.37800(10) 0.72143(9) 0.0650(6) Uani 1 1 d . . .
P13 P 0.45965(18) 0.38022(11) 0.78652(7) 0.0681(6) Uani 1 1 d . . .
P21 P 0.09613(13) 0.40266(10) 0.61112(8) 0.0575(5) Uani 1 1 d . . .
P22 P 0.05393(14) 0.46530(14) 0.70156(9) 0.0752(7) Uani 1 1 d . D .
P23 P 0.03550(13) 0.54022(12) 0.61660(9) 0.0691(7) Uani 1 1 d . D .
P31 P 0.43422(17) 0.43659(12) 0.49533(8) 0.0417(6) Uiso 0.70 1 d P A 1
P32 P 0.38526(17) 0.57557(13) 0.47851(9) 0.0438(6) Uiso 0.70 1 d P A 1
P33 P 0.56111(15) 0.54682(12) 0.51008(8) 0.0368(5) Uiso 0.70 1 d P A 1
P31A P 0.3822(4) 0.4578(3) 0.4880(2) 0.0439(13) Uiso 0.30 1 d P A 2
P32A P 0.4445(4) 0.6007(3) 0.48839(18) 0.0389(13) Uiso 0.30 1 d P A 2
P33A P 0.5606(4) 0.4885(3) 0.50939(19) 0.0418(13) Uiso 0.30 1 d P A 2
S1 S 0.35446(12) 0.09909(8) 0.83290(6) 0.0466(4) Uani 1 1 d . . .
S2 S 0.26308(18) 0.72155(9) 0.59823(7) 0.0659(7) Uani 1 1 d . . .
S3 S 0.27888(14) 0.57422(9) 0.79950(7) 0.0579(5) Uani 1 1 d . . .
S4 S 0.8179(2) 0.3385(2) 0.48021(19) 0.1282(15) Uani 1 1 d . . .
O1 O 0.4523(3) 0.54764(19) 0.71889(15) 0.0424(11) Uani 1 1 d . . .
H1A H 0.5039 0.5553 0.7197 0.051 Uiso 1 1 d R . .
H1B H 0.4319 0.5508 0.7445 0.051 Uiso 1 1 d R . .
O2 O 0.2488(3) 0.5999(2) 0.68293(15) 0.0469(11) Uani 1 1 d . . .
H2A H 0.2291 0.6003 0.7088 0.056 Uiso 1 1 d R . .
H2B H 0.2285 0.6303 0.6679 0.056 Uiso 1 1 d R . .
O3 O 0.4394(3) 0.6179(2) 0.61723(15) 0.0448(11) Uani 1 1 d . . .
H3A H 0.4155 0.6488 0.6043 0.054 Uiso 1 1 d R . .
H3B H 0.4913 0.6245 0.6178 0.054 Uiso 1 1 d R . .
O4 O 0.3020(3) 0.4799(2) 0.70785(14) 0.0378(10) Uani 1 1 d . . .
H4A H 0.2811 0.4795 0.7370 0.045 Uiso 1 1 calc R . .
O5 O 0.2878(3) 0.5599(2) 0.59830(15) 0.0456(12) Uani 1 1 d . . .
H5A H 0.2616 0.5936 0.5828 0.055 Uiso 1 1 calc R . .
O6 O 0.4928(3) 0.49589(18) 0.63634(13) 0.0352(10) Uani 1 1 d . . .
H6A H 0.5512 0.5006 0.6355 0.042 Uiso 1 1 calc R . .
O7 O 0.3493(3) 0.47022(18) 0.63325(13) 0.0335(9) Uani 1 1 d . . .
O11 O 0.3656(6) 0.2650(4) 0.7222(4) 0.151(5) Uani 1 1 d . B .
O12 O 0.4628(6) 0.2449(4) 0.6702(3) 0.058(2) Uiso 0.60 1 d P B 1
O13 O 0.6328(5) 0.3376(4) 0.6751(2) 0.0450(18) Uiso 0.60 1 d P B 1
O14 O 0.6824(5) 0.3983(4) 0.7385(3) 0.0445(18) Uiso 0.60 1 d P B 1
O15 O 0.5345(6) 0.4256(4) 0.8123(3) 0.055(2) Uiso 0.60 1 d P B 1
O16 O 0.4084(7) 0.3645(5) 0.8260(3) 0.065(2) Uiso 0.60 1 d P B 1
O12A O 0.5171(10) 0.2631(7) 0.6611(5) 0.062(4) Uiso 0.40 1 d P B 2
O13A O 0.6759(10) 0.3652(7) 0.6976(5) 0.068(4) Uiso 0.40 1 d P B 2
O14A O 0.6576(9) 0.4147(7) 0.7657(5) 0.062(4) Uiso 0.40 1 d P B 2
O15A O 0.4843(10) 0.4058(7) 0.8265(5) 0.070(4) Uiso 0.40 1 d P B 2
O16A O 0.3718(11) 0.3293(8) 0.8059(6) 0.077(4) Uiso 0.40 1 d P B 2
O17 O 0.4181(3) 0.35721(18) 0.67852(15) 0.0417(10) Uani 1 1 d . B .
O18 O 0.5520(3) 0.4337(2) 0.70343(16) 0.0443(11) Uani 1 1 d . B .
O19 O 0.4141(3) 0.4259(2) 0.75672(14) 0.0452(11) Uani 1 1 d . B .
O21 O 0.1037(4) 0.4087(3) 0.5589(2) 0.0750(18) Uani 1 1 d . . .
O22 O 0.0873(3) 0.3286(3) 0.6202(2) 0.0637(15) Uani 1 1 d . . .
O23 O 0.0558(5) 0.4033(4) 0.7296(3) 0.108(3) Uani 1 1 d . . .
O24 O -0.0020(5) 0.5116(5) 0.7300(3) 0.135(4) Uani 1 1 d . . .
O25 O -0.0061(4) 0.5969(4) 0.6425(4) 0.127(4) Uani 1 1 d . D .
O26 O 0.0047(4) 0.5510(3) 0.5675(3) 0.100(3) Uani 1 1 d . . .
O27 O 0.1828(3) 0.4245(2) 0.62504(17) 0.0494(12) Uani 1 1 d . . .
O28 O 0.1403(3) 0.4932(2) 0.70025(16) 0.0524(12) Uani 1 1 d . . .
O29 O 0.1293(3) 0.5500(3) 0.61788(17) 0.0553(13) Uani 1 1 d . . .
O31 O 0.4931(6) 0.3768(4) 0.4936(3) 0.103(3) Uani 1 1 d . . .
O32 O 0.3669(6) 0.4020(4) 0.4710(2) 0.113(3) Uani 1 1 d . . .
O33 O 0.3003(5) 0.5626(5) 0.4551(2) 0.104(3) Uani 1 1 d . . .
O34 O 0.3965(4) 0.6431(3) 0.4615(2) 0.0787(19) Uani 1 1 d . . .
O35 O 0.5937(4) 0.6176(3) 0.5029(2) 0.0718(16) Uani 1 1 d . . .
O36 O 0.6431(3) 0.5085(3) 0.50607(17) 0.0577(14) Uani 1 1 d . . .
O37 O 0.4013(4) 0.4534(3) 0.54176(18) 0.079(2) Uani 1 1 d . . .
O38 O 0.3770(5) 0.5807(3) 0.52870(19) 0.085(2) Uani 1 1 d . . .
O39 O 0.5266(3) 0.5403(3) 0.55591(17) 0.0691(16) Uani 1 1 d . . .
O41 O 0.3983(3) 0.1419(2) 0.86208(17) 0.0549(13) Uani 1 1 d . . .
O42 O 0.3895(3) 0.0979(2) 0.79006(17) 0.0496(12) Uani 1 1 d . . .
O43 O 0.3345(3) 0.0376(2) 0.85195(16) 0.0477(11) Uani 1 1 d . . .
O44 O 0.2345(4) 0.7132(2) 0.64278(18) 0.0711(18) Uani 1 1 d . . .
O45 O 0.3516(5) 0.7217(2) 0.59379(19) 0.0694(18) Uani 1 1 d . . .
O46 O 0.2185(4) 0.6847(3) 0.56612(18) 0.0654(16) Uani 1 1 d . . .
O49 O 0.2455(5) 0.5123(3) 0.7970(2) 0.091(2) Uani 1 1 d . C .
O50 O 0.8916(7) 0.3068(6) 0.4798(8) 0.260(11) Uani 1 1 d . . .
O51 O 0.7606(7) 0.2923(6) 0.4628(5) 0.168(5) Uani 1 1 d . . .
O52 O 0.8071(13) 0.3692(7) 0.5168(4) 0.226(9) Uani 1 1 d . . .
O47 O 0.3703(5) 0.5825(4) 0.7919(3) 0.0489(19) Uiso 0.60 1 d P C 1
O48 O 0.2356(5) 0.6150(4) 0.7701(3) 0.052(2) Uiso 0.60 1 d P C 1
C3S C 0.2617(10) 0.6070(7) 0.8513(5) 0.062(3) Uiso 0.60 1 d P C 1
F7 F 0.2845(6) 0.6675(5) 0.8521(3) 0.083(2) Uiso 0.60 1 d P C 1
F8 F 0.1824(7) 0.6002(5) 0.8613(3) 0.090(3) Uiso 0.60 1 d P C 1
F9 F 0.3035(8) 0.5750(6) 0.8804(4) 0.113(4) Uiso 0.60 1 d P C 1
O47A O 0.3125(11) 0.5782(8) 0.8435(6) 0.076(4) Uiso 0.40 1 d P C 2
O48A O 0.3195(8) 0.6008(6) 0.7678(4) 0.052(3) Uiso 0.40 1 d P C 2
C3SA C 0.1879(12) 0.6396(10) 0.8074(7) 0.054(5) Uiso 0.40 1 d P C 2
F7A F 0.1379(8) 0.6221(6) 0.8411(4) 0.071(3) Uiso 0.40 1 d P C 2
F8A F 0.2248(11) 0.6919(9) 0.8197(5) 0.107(5) Uiso 0.40 1 d P C 2
F9A F 0.1492(10) 0.6440(8) 0.7724(5) 0.090(4) Uiso 0.40 1 d P C 2
C1S C 0.2563(5) 0.1383(3) 0.8264(3) 0.058(2) Uani 1 1 d . . .
F1 F 0.2642(3) 0.1957(2) 0.80856(19) 0.0748(14) Uani 1 1 d . . .
F2 F 0.2155(3) 0.1436(3) 0.86387(17) 0.0724(14) Uani 1 1 d . . .
F3 F 0.2080(3) 0.1046(2) 0.79813(17) 0.0672(13) Uani 1 1 d . . .
C2S C 0.2349(10) 0.8045(5) 0.5880(4) 0.097(4) Uani 1 1 d . . .
F4 F 0.2587(6) 0.8207(3) 0.5474(2) 0.116(3) Uani 1 1 d . . .
F5 F 0.1555(6) 0.8122(3) 0.5889(3) 0.134(3) Uani 1 1 d . . .
F6 F 0.2692(7) 0.8431(3) 0.6165(2) 0.137(3) Uani 1 1 d . . .
C4S C 0.8259(11) 0.3942(11) 0.4477(7) 0.161(9) Uani 1 1 d . . .
F10 F 0.8455(16) 0.3869(9) 0.4025(6) 0.321(11) Uani 1 1 d . . .
F11 F 0.7652(10) 0.4324(7) 0.4357(5) 0.236(7) Uani 1 1 d . . .
F12 F 0.8874(8) 0.4449(6) 0.4621(6) 0.218(6) Uani 1 1 d . . .
C11 C 0.5404(13) 0.2091(5) 0.7585(6) 0.119(6) Uani 1 1 d . . .
H11A H 0.5111 0.1782 0.7389 0.143 Uiso 1 1 calc R B .
C12 C 0.6152(11) 0.2336(6) 0.7522(5) 0.116(5) Uani 1 1 d . B .
H12A H 0.6520 0.2246 0.7265 0.139 Uiso 1 1 calc R . .
C13 C 0.6363(9) 0.2743(4) 0.7895(5) 0.102(5) Uani 1 1 d . . .
H13A H 0.6894 0.2977 0.7945 0.122 Uiso 1 1 calc R B .
C14 C 0.5687(10) 0.2722(5) 0.8167(4) 0.093(4) Uani 1 1 d . B .
H14A H 0.5628 0.2943 0.8456 0.111 Uiso 1 1 calc R . .
C15 C 0.5117(9) 0.2334(7) 0.7976(7) 0.124(6) Uani 1 1 d . B .
H15A H 0.4567 0.2228 0.8107 0.149 Uiso 1 1 calc R . .
C16 C 0.2953(8) 0.2520(7) 0.7025(5) 0.116(5) Uani 1 1 d . . .
C17 C 0.3015(15) 0.1706(12) 0.6919(8) 0.086(6) Uiso 0.50 1 d P B 1
C17A C 0.257(2) 0.1929(17) 0.7048(11) 0.126(10) Uiso 0.50 1 d P B 2
C18 C 0.4846(7) 0.2492(8) 0.6243(4) 0.108(4) Uani 1 1 d . . .
C19 C 0.400(3) 0.277(2) 0.5987(15) 0.197(18) Uiso 0.50 1 d P B 1
C19A C 0.5362(19) 0.1980(14) 0.6165(9) 0.112(8) Uiso 0.50 1 d P B 2
C20 C 0.6745(5) 0.3712(3) 0.6429(3) 0.063(2) Uani 1 1 d . . .
H20A H 0.7159 0.4001 0.6562 0.076 Uiso 1 1 calc R B 1
H20B H 0.6354 0.3967 0.6251 0.076 Uiso 1 1 calc R B 1
C21 C 0.7152(6) 0.3226(5) 0.6158(4) 0.093(4) Uani 1 1 d . B .
H21A H 0.7388 0.3427 0.5896 0.139 Uiso 1 1 calc R . .
H21B H 0.6745 0.2905 0.6069 0.139 Uiso 1 1 calc R . .
H21C H 0.7594 0.3023 0.6328 0.139 Uiso 1 1 calc R . .
C22 C 0.7001(6) 0.4654(4) 0.7573(3) 0.072(2) Uani 1 1 d . . .
H22A H 0.7223 0.4928 0.7336 0.087 Uiso 1 1 calc R B 1
H22B H 0.6475 0.4845 0.7674 0.087 Uiso 1 1 calc R B 1
C23 C 0.7583(10) 0.4649(9) 0.7934(4) 0.146(7) Uani 1 1 d . B .
H23A H 0.7746 0.5086 0.8004 0.219 Uiso 1 1 calc R . .
H23B H 0.8073 0.4402 0.7851 0.219 Uiso 1 1 calc R . .
H23C H 0.7322 0.4454 0.8192 0.219 Uiso 1 1 calc R . .
C24 C 0.5049(9) 0.4771(5) 0.8379(3) 0.098(4) Uani 1 1 d . . .
H24A H 0.4436 0.4773 0.8383 0.118 Uiso 1 1 calc R B 1
H24B H 0.5244 0.5181 0.8256 0.118 Uiso 1 1 calc R B 1
C25 C 0.5373(14) 0.4679(9) 0.8819(5) 0.174(8) Uani 1 1 d . B .
H25A H 0.5251 0.5055 0.8998 0.261 Uiso 1 1 calc R . .
H25B H 0.5974 0.4616 0.8804 0.261 Uiso 1 1 calc R . .
H25C H 0.5115 0.4303 0.8952 0.261 Uiso 1 1 calc R . .
C26 C 0.3327(15) 0.3489(10) 0.8227(7) 0.083(5) Uiso 0.60 1 d P B 1
C27 C 0.319(2) 0.3226(16) 0.8770(10) 0.149(10) Uiso 0.60 1 d P B 1
C26A C 0.2934(16) 0.3625(11) 0.8184(7) 0.057(5) Uiso 0.40 1 d P B 2
C27A C 0.2702(19) 0.3336(13) 0.8608(9) 0.081(7) Uiso 0.40 1 d P B 2
C31 C -0.1215(10) 0.4482(18) 0.6725(8) 0.246(18) Uani 1 1 d . . .
H31A H -0.1349 0.4633 0.7028 0.295 Uiso 1 1 calc R . .
C32 C -0.1323(6) 0.4780(7) 0.6345(5) 0.105(5) Uani 1 1 d . . .
H32A H -0.1510 0.5232 0.6318 0.127 Uiso 1 1 calc R . .
C33 C -0.1126(5) 0.4389(7) 0.5986(5) 0.101(4) Uani 1 1 d . . .
H33A H -0.1161 0.4508 0.5668 0.121 Uiso 1 1 calc R . .
C34 C -0.0893(7) 0.3829(6) 0.6146(6) 0.098(4) Uani 1 1 d . . .
H34A H -0.0713 0.3461 0.5960 0.117 Uiso 1 1 calc R . .
C35 C -0.0916(7) 0.3816(9) 0.6574(7) 0.124(6) Uani 1 1 d . . .
H35A H -0.0804 0.3440 0.6766 0.149 Uiso 1 1 calc R . .
C36 C 0.0462(7) 0.3881(5) 0.5278(4) 0.093(4) Uani 1 1 d . . .
H36A H -0.0009 0.4182 0.5273 0.112 Uiso 1 1 calc R . .
H36B H 0.0246 0.3459 0.5368 0.112 Uiso 1 1 calc R . .
C37 C 0.0804(9) 0.3832(6) 0.4841(4) 0.108(4) Uani 1 1 d . . .
H37A H 0.0370 0.3702 0.4636 0.162 Uiso 1 1 calc R . .
H37B H 0.1248 0.3513 0.4840 0.162 Uiso 1 1 calc R . .
H37C H 0.1028 0.4246 0.4752 0.162 Uiso 1 1 calc R . .
C38 C 0.1462(5) 0.2825(4) 0.6031(3) 0.065(2) Uani 1 1 d . . .
H38A H 0.2004 0.2876 0.6179 0.079 Uiso 1 1 calc R . .
H38B H 0.1541 0.2888 0.5712 0.079 Uiso 1 1 calc R . .
C39 C 0.1118(7) 0.2174(5) 0.6120(4) 0.095(4) Uani 1 1 d . . .
H39A H 0.1500 0.1851 0.6007 0.142 Uiso 1 1 calc R . .
H39B H 0.0581 0.2130 0.5973 0.142 Uiso 1 1 calc R . .
H39C H 0.1047 0.2116 0.6437 0.142 Uiso 1 1 calc R . .
C40 C 0.1179(14) 0.3682(10) 0.7324(7) 0.093(6) Uiso 0.60 1 d P D 1
C41 C 0.1092(15) 0.3083(12) 0.7615(8) 0.109(7) Uiso 0.60 1 d P D 1
C40A C 0.131(2) 0.3836(16) 0.7705(11) 0.101(9) Uiso 0.40 1 d P D 2
C41A C 0.101(3) 0.329(2) 0.7883(15) 0.138(14) Uiso 0.40 1 d P D 2
C42 C 0.0253(9) 0.5378(7) 0.7693(3) 0.112(5) Uani 1 1 d . D .
H42A H 0.0779 0.5608 0.7644 0.134 Uiso 1 1 calc R . .
H42B H 0.0354 0.5035 0.7910 0.134 Uiso 1 1 calc R . .
C43 C -0.0400(7) 0.5836(7) 0.7869(3) 0.104(4) Uani 1 1 d . . .
H43A H -0.0202 0.6029 0.8143 0.156 Uiso 1 1 calc R D .
H43B H -0.0914 0.5603 0.7926 0.156 Uiso 1 1 calc R . .
H43C H -0.0503 0.6171 0.7652 0.156 Uiso 1 1 calc R . .
C44 C 0.0282(10) 0.6496(6) 0.6598(5) 0.126(5) Uani 1 1 d . . .
C45 C -0.010(2) 0.6930(16) 0.6818(11) 0.135(10) Uiso 0.55 1 d P E 1
C45A C 0.017(2) 0.710(2) 0.6524(14) 0.136(12) Uiso 0.45 1 d P E 2
C46 C 0.0312(9) 0.6020(9) 0.5376(5) 0.131(6) Uani 1 1 d . . .
H46A H 0.0228 0.6436 0.5523 0.158 Uiso 1 1 calc R . .
H46B H 0.0911 0.5973 0.5318 0.158 Uiso 1 1 calc R . .
C47 C -0.0105(10) 0.6022(9) 0.4982(5) 0.140(6) Uani 1 1 d . . .
H47A H 0.0077 0.6386 0.4806 0.210 Uiso 1 1 calc R . .
H47B H -0.0701 0.6056 0.5037 0.210 Uiso 1 1 calc R . .
H47C H 0.0010 0.5626 0.4824 0.210 Uiso 1 1 calc R . .
C51 C 0.5649(6) 0.4675(5) 0.4151(3) 0.069(2) Uani 1 1 d . A .
H51A H 0.6070 0.4352 0.4241 0.083 Uiso 1 1 calc R . .
C52 C 0.4851(6) 0.4552(5) 0.4023(2) 0.067(2) Uani 1 1 d . A .
H52A H 0.4600 0.4117 0.4010 0.081 Uiso 1 1 calc R . .
C53 C 0.4423(6) 0.5127(5) 0.3918(2) 0.068(2) Uani 1 1 d . A .
H53A H 0.3844 0.5172 0.3807 0.081 Uiso 1 1 calc R . .
C54 C 0.5021(8) 0.5621(5) 0.3978(3) 0.076(3) Uani 1 1 d . A .
H54A H 0.4930 0.6086 0.3926 0.092 Uiso 1 1 calc R . .
C55 C 0.5771(8) 0.5334(5) 0.4124(3) 0.092(4) Uani 1 1 d . A .
H55A H 0.6296 0.5563 0.4195 0.110 Uiso 1 1 calc R . .
C56 C 0.5494(9) 0.3600(5) 0.5305(5) 0.111(5) Uani 1 1 d . A .
H56A H 0.5199 0.3586 0.5590 0.134 Uiso 1 1 calc R . .
H56B H 0.5970 0.3895 0.5326 0.134 Uiso 1 1 calc R . .
C57 C 0.5761(9) 0.2924(6) 0.5150(5) 0.121(5) Uani 1 1 d . . .
H57A H 0.6137 0.2737 0.5367 0.182 Uiso 1 1 calc R A .
H57B H 0.6044 0.2957 0.4866 0.182 Uiso 1 1 calc R . .
H57C H 0.5271 0.2654 0.5118 0.182 Uiso 1 1 calc R . .
C58 C 0.3268(9) 0.3452(6) 0.4893(4) 0.115(5) Uani 1 1 d . A .
H58A H 0.3686 0.3191 0.5048 0.137 Uiso 1 1 calc R . .
H58B H 0.2845 0.3584 0.5110 0.137 Uiso 1 1 calc R . .
C59 C 0.2883(11) 0.3076(9) 0.4556(5) 0.167(8) Uani 1 1 d . . .
H59A H 0.2616 0.2704 0.4689 0.251 Uiso 1 1 calc R A .
H59B H 0.3304 0.2933 0.4346 0.251 Uiso 1 1 calc R . .
H59C H 0.2468 0.3333 0.4403 0.251 Uiso 1 1 calc R . .
C60 C 0.2317(7) 0.5320(6) 0.4772(4) 0.099(4) Uani 1 1 d . A .
H60A H 0.2140 0.5557 0.5036 0.119 Uiso 1 1 calc R . .
H60B H 0.2444 0.4873 0.4851 0.119 Uiso 1 1 calc R . .
C61 C 0.1698(15) 0.5361(14) 0.4413(7) 0.234(14) Uani 1 1 d . . .
H61A H 0.1175 0.5174 0.4511 0.351 Uiso 1 1 calc R A .
H61B H 0.1901 0.5128 0.4156 0.351 Uiso 1 1 calc R . .
H61C H 0.1610 0.5809 0.4334 0.351 Uiso 1 1 calc R . .
C62 C 0.3439(6) 0.6964(4) 0.4727(3) 0.066(2) Uani 1 1 d . A .
H62A H 0.3522 0.7083 0.5038 0.080 Uiso 1 1 calc R . .
H62B H 0.2851 0.6845 0.4686 0.080 Uiso 1 1 calc R . .
C63 C 0.3649(7) 0.7509(5) 0.4438(4) 0.091(3) Uani 1 1 d . . .
H63A H 0.3303 0.7876 0.4515 0.137 Uiso 1 1 calc R A .
H63B H 0.3551 0.7392 0.4131 0.137 Uiso 1 1 calc R . .
H63C H 0.4233 0.7621 0.4477 0.137 Uiso 1 1 calc R . .
C64 C 0.5669(5) 0.6700(4) 0.5256(3) 0.065(2) Uani 1 1 d . A .
H64A H 0.5074 0.6745 0.5185 0.078 Uiso 1 1 calc R . .
H64B H 0.5698 0.6582 0.5571 0.078 Uiso 1 1 calc R . .
C65 C 0.5989(12) 0.7285(7) 0.5228(7) 0.183(9) Uani 1 1 d . . .
H65A H 0.5678 0.7574 0.5419 0.274 Uiso 1 1 calc R A .
H65B H 0.5953 0.7435 0.4924 0.274 Uiso 1 1 calc R . .
H65C H 0.6570 0.7275 0.5320 0.274 Uiso 1 1 calc R . .
C66 C 0.7096(5) 0.5116(4) 0.5403(3) 0.060(2) Uani 1 1 d . A .
H66A H 0.6860 0.5268 0.5684 0.072 Uiso 1 1 calc R . .
H66B H 0.7331 0.4686 0.5451 0.072 Uiso 1 1 calc R . .
C67 C 0.7762(7) 0.5562(6) 0.5253(5) 0.120(5) Uani 1 1 d . . .
H67A H 0.8195 0.5586 0.5478 0.180 Uiso 1 1 calc R A .
H67B H 0.7526 0.5987 0.5207 0.180 Uiso 1 1 calc R . .
H67C H 0.8000 0.5406 0.4978 0.180 Uiso 1 1 calc R . .

loop_
_atom_site_aniso_label
_atom_site_aniso_U_11
_atom_site_aniso_U_22
_atom_site_aniso_U_33
_atom_site_aniso_U_23
_atom_site_aniso_U_13
_atom_site_aniso_U_12
Zr1 0.0367(3) 0.0167(2) 0.0406(3) 0.0029(2) 0.0028(3) -0.0018(2)
Zr2 0.0326(3) 0.0310(3) 0.0443(3) -0.0082(3) 0.0017(3) 0.0022(2)
Zr3 0.0403(3) 0.0218(3) 0.0377(3) -0.0005(2) 0.0033(3) -0.0009(2)
Co1 0.0741(7) 0.0258(4) 0.0645(6) 0.0150(4) -0.0178(5) -0.0056(5)
Co2 0.0340(6) 0.0716(8) 0.1147(10) -0.0358(7) 0.0049(6) -0.0028(5)
Co3 0.0582(6) 0.0380(5) 0.0413(5) -0.0081(4) 0.0093(4) -0.0115(4)
P11 0.0933(17) 0.0172(8) 0.0693(13) 0.0057(8) -0.0263(12) -0.0038(9)
P12 0.0494(12) 0.0443(11) 0.1014(17) 0.0345(11) -0.0056(12) 0.0031(9)
P13 0.1054(19) 0.0538(12) 0.0452(11) 0.0131(9) -0.0041(12) 0.0107(13)
P21 0.0415(11) 0.0478(11) 0.0833(15) -0.0231(10) -0.0018(10) -0.0046(9)
P22 0.0494(12) 0.0888(18) 0.0874(16) -0.0353(14) 0.0305(11) -0.0142(12)
P23 0.0343(10) 0.0685(14) 0.1045(18) -0.0319(14) -0.0124(11) 0.0119(10)
S1 0.0562(11) 0.0341(9) 0.0494(10) 0.0007(7) -0.0004(8) 0.0095(8)
S2 0.111(2) 0.0322(9) 0.0545(12) -0.0037(8) -0.0275(12) 0.0247(11)
S3 0.0638(13) 0.0430(10) 0.0668(12) -0.0051(9) 0.0054(10) -0.0125(9)
S4 0.0610(19) 0.130(3) 0.193(4) -0.061(3) -0.007(2) -0.007(2)
O1 0.049(3) 0.026(2) 0.052(3) -0.0018(19) 0.010(2) -0.010(2)
O2 0.059(3) 0.036(2) 0.046(3) -0.007(2) -0.005(2) 0.010(2)
O3 0.056(3) 0.025(2) 0.054(3) -0.0002(19) 0.001(2) 0.006(2)
O4 0.039(2) 0.035(2) 0.039(2) 0.0030(19) 0.0003(18) 0.0019(19)
O5 0.049(3) 0.044(3) 0.044(3) 0.004(2) -0.001(2) 0.017(2)
O6 0.033(2) 0.025(2) 0.048(2) 0.0070(18) 0.0065(18) 0.0025(17)
O7 0.036(2) 0.024(2) 0.040(2) 0.0007(18) -0.0001(18) -0.0017(17)
O11 0.143(8) 0.088(6) 0.220(11) 0.095(7) -0.101(8) -0.079(6)
O17 0.052(3) 0.021(2) 0.053(3) 0.0056(18) -0.007(2) 0.0015(19)
O18 0.045(3) 0.025(2) 0.063(3) 0.013(2) 0.000(2) -0.0037(19)
O19 0.055(3) 0.038(2) 0.043(2) 0.0020(19) 0.006(2) -0.007(2)
O21 0.072(4) 0.070(4) 0.083(4) -0.024(3) -0.024(3) 0.008(3)
O22 0.040(3) 0.051(3) 0.099(4) -0.013(3) 0.012(3) -0.010(3)
O23 0.101(6) 0.126(7) 0.096(5) 0.032(5) 0.004(4) -0.056(5)
O24 0.064(4) 0.182(9) 0.161(8) -0.109(7) 0.052(5) -0.020(5)
O25 0.043(4) 0.090(5) 0.247(11) -0.097(6) -0.004(5) 0.003(3)
O26 0.079(5) 0.063(4) 0.157(7) 0.001(4) -0.076(5) -0.006(4)
O27 0.036(3) 0.050(3) 0.062(3) -0.021(2) 0.001(2) -0.003(2)
O28 0.044(3) 0.055(3) 0.058(3) -0.017(2) 0.010(2) -0.001(2)
O29 0.036(3) 0.067(3) 0.063(3) -0.018(3) -0.012(2) 0.011(3)
O31 0.138(8) 0.073(5) 0.099(5) 0.002(4) 0.024(5) 0.006(5)
O32 0.170(8) 0.107(6) 0.062(4) -0.022(4) 0.020(4) -0.101(6)
O33 0.084(5) 0.146(7) 0.080(5) 0.005(5) -0.008(4) -0.042(5)
O34 0.101(5) 0.060(4) 0.075(4) 0.029(3) 0.015(4) 0.023(3)
O35 0.077(4) 0.064(4) 0.074(4) -0.011(3) 0.011(3) -0.017(3)
O36 0.045(3) 0.059(3) 0.069(3) -0.018(3) 0.010(2) 0.008(2)
O37 0.121(5) 0.054(3) 0.061(3) -0.028(3) 0.044(3) -0.056(4)
O38 0.138(6) 0.059(4) 0.057(3) 0.021(3) 0.019(4) 0.052(4)
O39 0.048(3) 0.112(5) 0.046(3) -0.008(3) 0.004(2) -0.022(3)
O41 0.053(3) 0.045(3) 0.067(3) -0.004(2) -0.010(3) 0.002(2)
O42 0.040(3) 0.037(3) 0.072(3) 0.004(2) 0.004(2) 0.000(2)
O43 0.050(3) 0.032(2) 0.062(3) 0.002(2) 0.001(2) 0.000(2)
O44 0.116(5) 0.042(3) 0.056(3) -0.006(2) -0.015(3) 0.031(3)
O45 0.110(5) 0.032(3) 0.066(4) -0.002(2) -0.030(3) 0.003(3)
O46 0.086(4) 0.051(3) 0.060(3) -0.002(3) -0.026(3) 0.014(3)
O49 0.123(6) 0.062(4) 0.087(4) -0.011(3) 0.041(4) -0.036(4)
O50 0.095(8) 0.112(9) 0.57(3) 0.080(15) 0.055(13) 0.015(7)
O51 0.132(9) 0.130(8) 0.243(13) -0.041(9) -0.096(9) 0.015(7)
O52 0.39(3) 0.157(11) 0.132(9) -0.084(8) -0.094(12) 0.071(13)
C1S 0.059(5) 0.032(4) 0.082(6) 0.004(4) -0.002(4) 0.001(3)
F1 0.072(3) 0.037(2) 0.116(4) 0.009(2) 0.000(3) 0.012(2)
F2 0.067(3) 0.072(3) 0.078(3) -0.018(3) 0.015(3) 0.021(2)
F3 0.053(3) 0.062(3) 0.087(3) 0.004(2) -0.016(2) 0.006(2)
C2S 0.165(13) 0.043(5) 0.083(7) 0.010(5) -0.031(8) 0.051(7)
F4 0.187(7) 0.058(3) 0.103(4) 0.034(3) -0.030(5) 0.034(4)
F5 0.194(9) 0.072(4) 0.135(6) 0.006(4) -0.043(6) 0.081(5)
F6 0.246(10) 0.038(3) 0.127(5) -0.016(3) -0.067(6) 0.039(4)
C4S 0.131(13) 0.182(18) 0.171(16) -0.118(15) -0.039(12) 0.106(14)
F10 0.46(3) 0.245(18) 0.254(16) -0.110(14) 0.119(19) 0.018(19)
F11 0.256(15) 0.221(13) 0.230(12) -0.036(11) -0.089(12) 0.117(12)
F12 0.193(12) 0.133(8) 0.327(18) 0.034(10) -0.031(12) -0.022(8)
C11 0.201(18) 0.028(5) 0.128(11) 0.031(6) -0.081(12) -0.019(8)
C12 0.173(15) 0.043(6) 0.132(11) 0.036(7) 0.005(10) 0.061(8)
C13 0.124(10) 0.034(5) 0.148(11) 0.037(6) -0.087(9) -0.009(6)
C14 0.135(11) 0.072(7) 0.071(6) 0.042(5) -0.022(7) 0.001(8)
C15 0.112(10) 0.071(8) 0.189(15) 0.108(10) -0.032(11) -0.017(8)
C16 0.077(8) 0.124(11) 0.147(11) 0.059(10) 0.014(8) -0.008(7)
C18 0.054(6) 0.171(13) 0.098(8) -0.041(8) -0.017(6) 0.013(7)
C20 0.057(5) 0.030(4) 0.102(7) -0.001(4) -0.004(5) -0.004(3)
C21 0.052(6) 0.054(6) 0.172(11) -0.035(6) 0.012(6) -0.010(4)
C22 0.075(6) 0.057(5) 0.085(6) 0.003(5) 0.007(5) -0.006(5)
C23 0.142(12) 0.190(17) 0.107(9) 0.067(11) -0.046(9) -0.035(12)
C24 0.152(11) 0.076(7) 0.067(6) 0.004(5) -0.014(7) -0.011(7)
C25 0.23(2) 0.157(16) 0.138(13) -0.072(12) -0.047(14) -0.007(15)
C31 0.059(9) 0.48(5) 0.20(2) -0.19(3) 0.074(12) -0.142(18)
C32 0.042(5) 0.111(9) 0.164(12) -0.078(10) 0.016(7) -0.012(6)
C33 0.029(5) 0.110(10) 0.164(12) -0.047(9) -0.017(6) 0.000(5)
C34 0.051(6) 0.086(8) 0.157(13) -0.012(8) -0.021(7) -0.002(6)
C35 0.042(6) 0.155(14) 0.176(16) 0.049(12) -0.003(9) -0.037(8)
C36 0.073(7) 0.070(7) 0.137(10) -0.031(7) -0.021(7) 0.001(5)
C37 0.114(10) 0.100(9) 0.110(9) -0.048(7) -0.032(8) 0.001(8)
C38 0.051(5) 0.047(5) 0.099(7) -0.018(4) -0.003(4) 0.006(4)
C39 0.085(8) 0.051(5) 0.148(10) 0.004(6) -0.005(7) -0.005(5)
C42 0.149(11) 0.133(11) 0.053(6) -0.035(6) 0.002(6) 0.052(9)
C43 0.091(8) 0.148(12) 0.073(7) -0.018(7) 0.015(6) 0.044(8)
C44 0.150(13) 0.065(7) 0.164(13) -0.043(8) 0.016(11) 0.019(8)
C46 0.100(10) 0.188(17) 0.106(10) -0.016(10) 0.004(8) -0.051(11)
C47 0.103(11) 0.181(17) 0.136(12) 0.018(12) -0.029(10) -0.028(11)
C51 0.069(6) 0.083(6) 0.056(5) -0.014(4) 0.022(4) -0.003(5)
C52 0.096(7) 0.066(5) 0.039(4) -0.020(4) 0.012(4) -0.019(5)
C53 0.088(6) 0.092(7) 0.024(3) -0.002(4) 0.003(4) 0.010(6)
C54 0.128(10) 0.057(5) 0.044(5) 0.003(4) 0.033(5) -0.002(6)
C55 0.131(10) 0.072(6) 0.072(6) -0.029(5) 0.072(7) -0.048(7)
C56 0.116(10) 0.045(5) 0.173(12) 0.017(7) -0.044(9) -0.007(6)
C57 0.119(11) 0.075(8) 0.170(13) -0.022(8) 0.004(10) 0.010(8)
C58 0.141(12) 0.080(8) 0.122(10) -0.025(7) 0.005(9) -0.064(8)
C59 0.176(16) 0.172(15) 0.154(13) -0.084(12) 0.037(12) -0.117(14)
C60 0.076(7) 0.114(9) 0.107(8) -0.028(7) 0.009(6) -0.045(7)
C61 0.23(2) 0.31(3) 0.165(17) 0.089(19) 0.011(18) 0.14(3)
C62 0.065(6) 0.061(5) 0.073(6) 0.020(4) 0.004(4) 0.016(4)
C63 0.076(7) 0.066(6) 0.132(10) 0.040(6) 0.004(7) -0.002(5)
C64 0.056(5) 0.039(4) 0.099(6) 0.004(4) -0.002(5) -0.007(4)
C65 0.206(19) 0.080(9) 0.26(2) -0.085(12) 0.076(17) -0.079(11)
C66 0.049(5) 0.050(5) 0.080(6) -0.009(4) 0.001(4) -0.001(4)
C67 0.069(7) 0.093(8) 0.199(14) 0.047(9) -0.041(8) -0.024(6)

loop_
_atom_type_symbol
_atom_type_description
_atom_type_scat_dispersion_real
_atom_type_scat_dispersion_imag
_atom_type_scat_source
C C 0.0033 0.0016 'International Tables Vol C Tables 4.2.6.8 and 6.1.1.4'
H H 0.0000 0.0000 'International Tables Vol C Tables 4.2.6.8 and 6.1.1.4'
O O 0.0106 0.0060 'International Tables Vol C Tables 4.2.6.8 and 6.1.1.4'
F F 0.0171 0.0103 'International Tables Vol C Tables 4.2.6.8 and 6.1.1.4'
P P 0.1023 0.0942 'International Tables Vol C Tables 4.2.6.8 and 6.1.1.4'
S S 0.1246 0.1234 'International Tables Vol C Tables 4.2.6.8 and 6.1.1.4'
Co Co 0.3494 0.9721 'International Tables Vol C Tables 4.2.6.8 and 6.1.1.4'
Zr Zr -2.9673 0.5597 'International Tables Vol C Tables 4.2.6.8 and 6.1.1.4'

loop_
_geom_angle_atom_site_label_1
_geom_angle_atom_site_label_2
_geom_angle_atom_site_label_3
_geom_angle
O17 Zr1 O7 90.47(16)
O17 Zr1 O6 108.79(17)
O7 Zr1 O6 68.40(15)
O17 Zr1 O4 104.11(19)
O7 Zr1 O4 68.92(16)
O6 Zr1 O4 125.32(16)
O17 Zr1 O18 83.45(18)
O7 Zr1 O18 138.76(17)
O6 Zr1 O18 75.12(17)
O4 Zr1 O18 151.96(18)
O17 Zr1 O19 82.62(17)
O7 Zr1 O19 139.90(18)
O6 Zr1 O19 150.79(18)
O4 Zr1 O19 74.60(18)
O18 Zr1 O19 79.79(19)
O17 Zr1 O1 161.71(17)
O7 Zr1 O1 107.70(16)
O6 Zr1 O1 80.77(16)
O4 Zr1 O1 81.23(17)
O18 Zr1 O1 84.12(17)
O19 Zr1 O1 82.01(16)
O17 Zr1 Zr2 102.64(14)
O7 Zr1 Zr2 33.72(11)
O6 Zr1 Zr2 94.27(11)
O4 Zr1 Zr2 35.64(11)
O18 Zr1 Zr2 169.11(12)
O19 Zr1 Zr2 109.73(14)
O1 Zr1 Zr2 91.87(13)
O17 Zr1 Zr3 106.71(12)
O7 Zr1 Zr3 33.92(11)
O6 Zr1 Zr3 35.30(11)
O4 Zr1 Zr3 93.94(11)
O18 Zr1 Zr3 109.92(12)
O19 Zr1 Zr3 166.92(13)
O1 Zr1 Zr3 90.14(12)
Zr2 Zr1 Zr3 59.850(17)
O27 Zr2 O7 87.38(17)
O27 Zr2 O5 108.7(2)
O7 Zr2 O5 68.94(16)
O27 Zr2 O4 106.8(2)
O7 Zr2 O4 69.47(16)
O5 Zr2 O4 122.73(18)
O27 Zr2 O29 82.1(2)
O7 Zr2 O29 137.72(18)
O5 Zr2 O29 76.0(2)
O4 Zr2 O29 152.59(18)
O27 Zr2 O28 82.49(19)
O7 Zr2 O28 138.95(18)
O5 Zr2 O28 151.61(19)
O4 Zr2 O28 75.66(18)
O29 Zr2 O28 80.1(2)
O27 Zr2 O2 162.34(18)
O7 Zr2 O2 110.22(17)
O5 Zr2 O2 80.06(18)
O4 Zr2 O2 79.28(17)
O29 Zr2 O2 85.39(19)
O28 Zr2 O2 83.09(19)
O27 Zr2 Zr3 102.16(13)
O7 Zr2 Zr3 33.78(11)
O5 Zr2 Zr3 35.39(12)
O4 Zr2 Zr3 94.16(12)
O29 Zr2 Zr3 109.51(15)
O28 Zr2 Zr3 169.72(14)
O2 Zr2 Zr3 93.75(13)
O27 Zr2 Zr1 102.32(14)
O7 Zr2 Zr1 34.28(11)
O5 Zr2 Zr1 93.24(13)
O4 Zr2 Zr1 35.63(12)
O29 Zr2 Zr1 169.19(16)
O28 Zr2 Zr1 110.14(14)
O2 Zr2 Zr1 92.19(13)
Zr3 Zr2 Zr1 60.078(17)
O37 Zr3 O7 90.59(18)
O37 Zr3 O39 83.1(2)
O7 Zr3 O39 142.5(2)
O37 Zr3 O5 107.9(3)
O7 Zr3 O5 68.75(17)
O39 Zr3 O5 148.1(2)
O37 Zr3 O6 107.4(2)
O7 Zr3 O6 68.78(15)
O39 Zr3 O6 77.92(19)
O5 Zr3 O6 123.93(16)
O37 Zr3 O38 81.1(3)
O7 Zr3 O38 137.8(3)
O39 Zr3 O38 77.8(3)
O5 Zr3 O38 74.6(2)
O6 Zr3 O38 153.0(3)
O37 Zr3 O3 162.17(19)
O7 Zr3 O3 107.22(16)
O39 Zr3 O3 82.1(2)
O5 Zr3 O3 80.27(19)
O6 Zr3 O3 79.12(17)
O38 Zr3 O3 86.0(2)
O37 Zr3 Zr2 103.72(16)
O7 Zr3 Zr2 33.66(11)
O39 Zr3 Zr2 171.13(14)
O5 Zr3 Zr2 35.32(13)
O6 Zr3 Zr2 94.44(11)
O38 Zr3 Zr2 108.6(2)
O3 Zr3 Zr2 92.05(13)
O37 Zr3 Zr1 106.17(18)
O7 Zr3 Zr1 34.34(11)
O39 Zr3 Zr1 112.86(16)
O5 Zr3 Zr1 93.17(12)
O6 Zr3 Zr1 35.25(11)
O38 Zr3 Zr1 167.38(17)
O3 Zr3 Zr1 88.79(12)
Zr2 Zr3 Zr1 60.072(17)
C15 Co1 C12 64.5(6)
C15 Co1 C11 39.4(6)
C12 Co1 C11 37.7(6)
C15 Co1 C14 38.9(5)
C12 Co1 C14 66.4(5)
C11 Co1 C14 66.4(5)
C15 Co1 C13 65.0(5)
C12 Co1 C13 41.4(5)
C11 Co1 C13 66.6(5)
C14 Co1 C13 38.7(5)
C15 Co1 P12 158.0(4)
C12 Co1 P12 98.9(5)
C11 Co1 P12 132.6(7)
C14 Co1 P12 122.7(4)
C13 Co1 P12 93.0(4)
C15 Co1 P13 101.1(6)
C12 Co1 P13 157.8(4)
C11 Co1 P13 137.6(7)
C14 Co1 P13 91.6(4)
C13 Co1 P13 118.1(4)
P12 Co1 P13 89.79(10)
C15 Co1 P11 107.3(5)
C12 Co1 P11 107.6(5)
C11 Co1 P11 88.4(4)
C14 Co1 P11 145.9(4)
C13 Co1 P11 149.0(4)
P12 Co1 P11 91.11(10)
P13 Co1 P11 92.55(10)
C35 Co2 C34 37.0(6)
C35 Co2 C31 44.4(9)
C34 Co2 C31 67.4(7)
C35 Co2 C32 66.0(6)
C34 Co2 C32 64.2(5)
C31 Co2 C32 37.3(9)
C35 Co2 C33 63.7(6)
C34 Co2 C33 37.2(5)
C31 Co2 C33 65.8(7)
C32 Co2 C33 39.3(5)
C35 Co2 P23 159.1(4)
C34 Co2 P23 134.0(5)
C31 Co2 P23 118.5(11)
C32 Co2 P23 93.1(4)
C33 Co2 P23 100.0(4)
C35 Co2 P22 100.6(6)
C34 Co2 P22 135.9(5)
C31 Co2 P22 90.0(6)
C32 Co2 P22 118.8(4)
C33 Co2 P22 155.7(4)
P23 Co2 P22 89.94(11)
C35 Co2 P21 107.0(6)
C34 Co2 P21 91.4(4)
C31 Co2 P21 151.0(11)
C32 Co2 P21 148.5(4)
C33 Co2 P21 109.3(3)
P23 Co2 P21 90.41(10)
P22 Co2 P21 92.52(10)
C52 Co3 C53 40.5(4)
C52 Co3 C51 38.7(4)
C53 Co3 C51 67.5(4)
C52 Co3 C54 66.3(4)
C53 Co3 C54 40.2(4)
C51 Co3 C54 66.7(4)
C52 Co3 C55 65.3(4)
C53 Co3 C55 67.5(5)
C51 Co3 C55 39.2(4)
C54 Co3 C55 40.0(5)
C52 Co3 P33A 116.4(3)
C53 Co3 P33A 154.8(3)
C51 Co3 P33A 87.5(3)
C54 Co3 P33A 132.7(4)
C55 Co3 P33A 95.4(5)
C52 Co3 P32 129.3(3)
C53 Co3 P32 94.6(3)
C51 Co3 P32 160.6(3)
C54 Co3 P32 95.0(3)
C55 Co3 P32 128.3(4)
P33A Co3 P32 110.64(18)
C52 Co3 P31 90.1(3)
C53 Co3 P31 114.0(3)
C51 Co3 P31 102.3(3)
C54 Co3 P31 153.8(3)
C55 Co3 P31 140.2(4)
P33A Co3 P31 67.01(18)
P32 Co3 P31 91.46(11)
C52 Co3 P32A 151.0(3)
C53 Co3 P32A 110.5(3)
C51 Co3 P32A 147.9(3)
C54 Co3 P32A 90.9(3)
C55 Co3 P32A 109.1(3)
P33A Co3 P32A 92.1(2)
P32 Co3 P32A 30.62(17)
P31 Co3 P32A 106.97(17)
C52 Co3 P33 140.5(3)
C53 Co3 P33 153.1(3)
C51 Co3 P33 102.7(3)
C54 Co3 P33 113.0(3)
C55 Co3 P33 89.0(4)
P33A Co3 P33 32.98(18)
P32 Co3 P33 90.06(10)
P31 Co3 P33 92.28(10)
P32A Co3 P33 63.80(17)
C52 Co3 P31A 92.9(3)
C53 Co3 P31A 100.6(3)
C51 Co3 P31A 119.1(3)
C54 Co3 P31A 138.3(4)
C55 Co3 P31A 157.3(3)
P33A Co3 P31A 88.7(2)
P32 Co3 P31A 69.89(18)
P31 Co3 P31A 25.89(17)
P32A Co3 P31A 93.0(2)
P33 Co3 P31A 105.85(18)
O12 P11 O17 109.9(4)
O12 P11 O11 94.1(6)
O17 P11 O11 106.0(4)
O12 P11 O12A 32.7(5)
O17 P11 O12A 100.4(5)
O11 P11 O12A 126.6(7)
O12 P11 Co1 117.5(4)
O17 P11 Co1 119.0(2)
O11 P11 Co1 106.5(4)
O12A P11 Co1 99.6(5)
O13A P12 O14 58.5(7)
O13A P12 O18 113.6(6)
O14 P12 O18 111.5(4)
O13A P12 O13 40.8(6)
O14 P12 O13 99.1(4)
O18 P12 O13 103.9(4)
O13A P12 O14A 91.4(8)
O14 P12 O14A 33.0(5)
O18 P12 O14A 101.8(5)
O13 P12 O14A 131.8(6)
O13A P12 Co1 123.8(6)
O14 P12 Co1 119.3(3)
O18 P12 Co1 116.8(2)
O13 P12 Co1 102.7(3)
O14A P12 Co1 101.0(5)
O15A P13 O16 62.6(8)
O15A P13 O19 114.9(7)
O16 P13 O19 110.6(5)
O15A P13 O15 35.7(7)
O16 P13 O15 98.3(5)
O19 P13 O15 105.3(4)
O15A P13 O16A 99.4(9)
O16 P13 O16A 37.0(6)
O19 P13 O16A 100.5(6)
O15 P13 O16A 134.6(6)
O15A P13 Co1 119.8(7)
O16 P13 Co1 119.3(4)
O19 P13 Co1 117.7(2)
O15 P13 Co1 102.0(3)
O16A P13 Co1 98.1(6)
O27 P21 O22 109.1(3)
O27 P21 O21 100.4(3)
O22 P21 O21 104.9(3)
O27 P21 Co2 118.1(2)
O22 P21 Co2 108.3(2)
O21 P21 Co2 115.2(3)
O28 P22 O23 108.6(4)
O28 P22 O24 107.6(4)
O23 P22 O24 102.9(6)
O28 P22 Co2 118.0(2)
O23 P22 Co2 111.4(3)
O24 P22 Co2 107.1(4)
O29 P23 O25 107.9(3)
O29 P23 O26 108.4(4)
O25 P23 O26 103.2(5)
O29 P23 Co2 116.5(3)
O25 P23 Co2 110.8(4)
O26 P23 Co2 109.2(3)
O32 P31 O37 108.1(4)
O32 P31 O31 92.0(5)
O37 P31 O31 114.8(4)
O32 P31 Co3 110.6(3)
O37 P31 Co3 116.9(2)
O31 P31 Co3 111.5(3)
O34 P32 O38 106.5(4)
O34 P32 O33 96.4(5)
O38 P32 O33 112.8(5)
O34 P32 Co3 112.0(3)
O38 P32 Co3 114.6(3)
O33 P32 Co3 112.9(4)
O39 P33 O36 110.0(4)
O39 P33 O35 109.5(4)
O36 P33 O35 101.0(4)
O39 P33 Co3 116.3(2)
O36 P33 Co3 106.1(2)
O35 P33 Co3 112.9(3)
O32 P31A O37 112.0(6)
O32 P31A Co3 116.3(5)
O37 P31A Co3 108.7(4)
O34 P32A O38 102.6(5)
O34 P32A Co3 114.9(4)
O38 P32A Co3 107.2(4)
O36 P33A O39 99.2(4)
O36 P33A Co3 116.3(4)
O39 P33A Co3 104.7(3)
O42 S1 O41 112.3(3)
O42 S1 O43 116.0(3)
O41 S1 O43 114.5(3)
O42 S1 C1S 105.0(4)
O41 S1 C1S 102.4(3)
O43 S1 C1S 104.8(3)
O45 S2 O46 115.8(4)
O45 S2 O44 114.1(4)
O46 S2 O44 114.3(4)
O45 S2 C2S 103.3(6)
O46 S2 C2S 105.8(5)
O44 S2 C2S 101.3(5)
O48A S3 O49 123.6(6)
O48A S3 O48 61.4(7)
O49 S3 O48 109.4(5)
O48A S3 O47A 118.3(9)
O49 S3 O47A 104.3(8)
O48 S3 O47A 137.1(8)
O48A S3 O47 48.5(6)
O49 S3 O47 118.3(5)
O48 S3 O47 108.5(5)
O47A S3 O47 76.5(8)
O48A S3 C3S 125.8(8)
O49 S3 C3S 110.6(6)
O48 S3 C3S 104.7(6)
O47A S3 C3S 36.9(8)
O47 S3 C3S 104.4(6)
O48A S3 C3SA 99.5(8)
O49 S3 C3SA 110.7(7)
O48 S3 C3SA 46.4(7)
O47A S3 C3SA 97.1(9)
O47 S3 C3SA 130.7(7)
C3S S3 C3SA 60.6(8)
O52 S4 O50 111.5(13)
O52 S4 O51 124.2(11)
O50 S4 O51 103.2(9)
O52 S4 C4S 100.8(9)
O50 S4 C4S 107.0(10)
O51 S4 C4S 109.2(9)
Zr1 O4 Zr2 108.73(19)
Zr2 O5 Zr3 109.30(19)
Zr1 O6 Zr3 109.45(19)
Zr2 O7 Zr3 112.57(18)
Zr2 O7 Zr1 112.00(18)
Zr3 O7 Zr1 111.74(18)
C16 O11 P11 129.2(9)
C18 O12 P11 129.2(9)
C20 O13 P12 118.3(6)
P12 O14 C22 123.8(7)
C24 O15 P13 115.7(8)
C26 O16 P13 121.8(12)
C18 O12A P11 116.1(12)
P12 O13A C20 118.4(10)
C22 O14A P12 118.3(11)
P13 O15A C24 128.4(11)
C26A O16A P13 117.2(13)
P11 O17 Zr1 136.3(3)
P12 O18 Zr1 136.6(3)
P13 O19 Zr1 135.2(3)
C36 O21 P21 126.8(7)
C38 O22 P21 122.1(5)
C40 O23 P22 123.1(11)
C40 O23 C40A 43.0(13)
P22 O23 C40A 125.9(12)
C42 O24 P22 122.2(8)
C44 O25 P23 129.8(8)
C46 O26 P23 126.5(7)
P21 O27 Zr2 136.0(3)
P22 O28 Zr2 135.8(3)
P23 O29 Zr2 137.1(4)
C56 O31 P31 122.1(7)
P31A O32 C58 131.5(7)
P31A O32 P31 39.9(3)
C58 O32 P31 121.7(8)
C60 O33 P32 122.3(7)
P32A O34 C62 131.6(6)
P32A O34 P32 44.9(3)
C62 O34 P32 124.9(6)
C64 O35 P33 125.2(6)
P33A O36 C66 130.2(6)
P33A O36 P33 48.6(3)
C66 O36 P33 122.3(4)
P31 O37 P31A 35.1(2)
P31 O37 Zr3 138.7(3)
P31A O37 Zr3 128.4(4)
P32 O38 P32A 40.7(3)
P32 O38 Zr3 138.2(3)
P32A O38 Zr3 124.2(4)
P33 O39 P33A 40.8(2)
P33 O39 Zr3 137.9(3)
P33A O39 Zr3 120.4(3)
F9 C3S F7 109.8(13)
F9 C3S F8 106.9(13)
F7 C3S F8 111.6(13)
F9 C3S S3 109.2(11)
F7 C3S S3 110.6(10)
F8 C3S S3 108.6(10)
F9A C3SA F8A 114.5(19)
F9A C3SA F7A 111.7(18)
F8A C3SA F7A 106.4(17)
F9A C3SA S3 108.4(14)
F8A C3SA S3 105.8(15)
F7A C3SA S3 109.8(13)
F2 C1S F1 109.0(6)
F2 C1S F3 107.6(7)
F1 C1S F3 105.7(7)
F2 C1S S1 112.5(6)
F1 C1S S1 112.1(6)
F3 C1S S1 109.7(5)
F5 C2S F6 109.1(10)
F5 C2S F4 105.9(9)
F6 C2S F4 109.4(11)
F5 C2S S2 111.3(9)
F6 C2S S2 111.8(7)
F4 C2S S2 109.1(7)
F11 C4S F10 87.9(18)
F11 C4S F12 98.2(17)
F10 C4S F12 102(2)
F11 C4S S4 125(2)
F10 C4S S4 124.1(14)
F12 C4S S4 113.6(13)
C12 C11 C15 106.7(13)
C12 C11 Co1 70.6(6)
C15 C11 Co1 68.6(6)
C11 C12 C13 109.1(14)
C11 C12 Co1 71.7(8)
C13 C12 Co1 70.5(6)
C14 C13 C12 105.3(12)
C14 C13 Co1 70.1(6)
C12 C13 Co1 68.1(6)
C15 C14 C13 107.5(13)
C15 C14 Co1 68.7(6)
C13 C14 Co1 71.3(6)
C14 C15 C11 111.4(14)
C14 C15 Co1 72.4(5)
C11 C15 Co1 72.0(7)
O11 C16 C17A 123.4(18)
O11 C16 C17 103.8(12)
C17A C16 C17 32.8(15)
O12A C18 C19A 94.6(16)
O12A C18 O12 42.5(8)
C19A C18 O12 105.4(16)
O12A C18 C19 132(2)
C19A C18 C19 133(2)
O12 C18 C19 105.9(18)
O13 C20 C21 105.2(8)
O13 C20 O13A 42.5(6)
C21 C20 O13A 120.2(10)
O14A C22 C23 100.8(11)
O14A C22 O14 39.3(7)
C23 C22 O14 113.2(10)
O15 C24 C25 106.4(11)
O15 C24 O15A 39.0(7)
C25 C24 O15A 98.8(11)
O16 C26 C27 97.2(17)
C27A C26A O16A 104(2)
C32 C31 C35 102.0(14)
C32 C31 Co2 71.7(9)
C35 C31 Co2 66.7(7)
C31 C32 C33 111.9(18)
C31 C32 Co2 71.0(9)
C33 C32 Co2 71.4(6)
C34 C33 C32 107.2(15)
C34 C33 Co2 69.9(7)
C32 C33 Co2 69.3(7)
C35 C34 C33 112.2(15)
C35 C34 Co2 70.2(8)
C33 C34 Co2 72.9(7)
C34 C35 C31 106.7(18)
C34 C35 Co2 72.8(8)
C31 C35 Co2 68.9(8)
O21 C36 C37 113.0(10)
O22 C38 C39 107.4(8)
O23 C40 C41 116.5(19)
C41A C40A O23 103(3)
O24 C42 C43 109.4(10)
C45 C44 C45A 48.2(19)
C45 C44 O25 126(2)
C45A C44 O25 133(2)
C47 C46 O26 113.6(12)
C52 C51 C55 107.6(10)
C52 C51 Co3 69.7(5)
C55 C51 Co3 70.5(5)
C51 C52 C53 111.1(9)
C51 C52 Co3 71.6(5)
C53 C52 Co3 70.3(4)
C52 C53 C54 104.9(9)
C52 C53 Co3 69.2(4)
C54 C53 Co3 70.3(5)
C55 C54 C53 107.9(9)
C55 C54 Co3 70.1(5)
C53 C54 Co3 69.4(4)
C51 C55 C54 108.5(10)
C51 C55 Co3 70.3(5)
C54 C55 Co3 69.9(5)
O31 C56 C57 98.9(11)
C59 C58 O32 111.5(11)
O33 C60 C61 98.5(13)
O34 C62 C63 108.9(8)
C65 C64 O35 125.8(11)
C67 C66 O36 109.3(8)

loop_
_geom_bond_atom_site_label_1
_geom_bond_atom_site_label_2
_geom_bond_distance
Zr1 O17 2.058(4)
Zr1 O7 2.111(4)
Zr1 O6 2.128(4)
Zr1 O4 2.138(4)
Zr1 O18 2.147(5)
Zr1 O19 2.158(4)
Zr1 O1 2.215(4)
Zr1 Zr2 3.4757(9)
Zr1 Zr3 3.4758(8)
Zr2 O27 2.070(5)
Zr2 O7 2.081(4)
Zr2 O5 2.124(5)
Zr2 O4 2.138(4)
Zr2 O29 2.162(5)
Zr2 O28 2.163(5)
Zr2 O2 2.200(4)
Zr2 Zr3 3.4679(9)
Zr3 O37 2.035(5)
Zr3 O7 2.088(4)
Zr3 O39 2.126(5)
Zr3 O5 2.128(5)
Zr3 O6 2.130(4)
Zr3 O38 2.160(5)
Zr3 O3 2.211(4)
Co1 C15 2.020(9)
Co1 C12 2.049(10)
Co1 C11 2.063(10)
Co1 C14 2.065(9)
Co1 C13 2.081(10)
Co1 P12 2.138(2)
Co1 P13 2.140(3)
Co1 P11 2.145(2)
Co2 C35 2.034(12)
Co2 C34 2.065(12)
Co2 C31 2.066(13)
Co2 C32 2.075(11)
Co2 C33 2.102(11)
Co2 P23 2.141(3)
Co2 P22 2.163(3)
Co2 P21 2.164(2)
Co3 C52 2.057(7)
Co3 C53 2.072(7)
Co3 C51 2.082(8)
Co3 C54 2.084(8)
Co3 C55 2.086(8)
Co3 P33A 2.120(6)
Co3 P32 2.137(3)
Co3 P31 2.145(3)
Co3 P32A 2.154(6)
Co3 P33 2.189(3)
Co3 P31A 2.209(6)
P11 O12 1.502(9)
P11 O17 1.529(4)
P11 O11 1.597(10)
P11 O12A 1.844(15)
P12 O13A 1.444(16)
P12 O14 1.484(8)
P12 O18 1.512(5)
P12 O13 1.727(8)
P12 O14A 1.806(15)
P13 O15A 1.388(15)
P13 O16 1.495(10)
P13 O19 1.512(5)
P13 O15 1.729(9)
P13 O16A 1.873(18)
P21 O27 1.535(5)
P21 O22 1.586(6)
P21 O21 1.599(7)
P22 O28 1.515(5)
P22 O23 1.558(9)
P22 O24 1.585(7)
P23 O29 1.531(5)
P23 O25 1.579(7)
P23 O26 1.591(8)
P31 O32 1.504(8)
P31 O37 1.551(6)
P31 O31 1.577(9)
P32 O34 1.521(6)
P32 O38 1.537(6)
P32 O33 1.572(8)
P33 O39 1.509(6)
P33 O36 1.554(6)
P33 O35 1.591(6)
P31A O32 1.305(9)
P31A O37 1.668(9)
P32A O34 1.438(8)
P32A O38 1.695(9)
P33A O36 1.402(8)
P33A O39 1.868(8)
S1 O42 1.422(5)
S1 O41 1.448(5)
S1 O43 1.452(5)
S1 C1S 1.799(8)
S2 O45 1.437(8)
S2 O46 1.440(6)
S2 O44 1.444(6)
S2 C2S 1.827(9)
S3 O48A 1.293(13)
S3 O49 1.411(6)
S3 O48 1.423(9)
S3 O47A 1.448(18)
S3 O47 1.506(9)
S3 C3S 1.743(15)
S3 C3SA 2.03(2)
S4 O52 1.299(11)
S4 O50 1.364(12)
S4 O51 1.444(11)
S4 C4S 1.54(3)
O11 C16 1.315(15)
O12 C18 1.443(15)
O13 C20 1.382(11)
O14 C22 1.547(12)
O15 C24 1.415(14)
O16 C26 1.27(2)
O12A C18 1.270(17)
O13A C20 1.667(18)
O14A C22 1.293(17)
O15A C24 1.573(19)
O16A C26A 1.50(3)
O21 C36 1.395(12)
O22 C38 1.454(10)
O23 C40 1.25(2)
O23 C40A 1.79(3)
O24 C42 1.388(13)
O25 C44 1.343(15)
O26 C46 1.469(17)
O31 C56 1.488(15)
O32 C58 1.466(12)
O33 C60 1.447(12)
O34 C62 1.445(10)
O35 C64 1.369(10)
O36 C66 1.498(10)
C3S F9 1.301(19)
C3S F7 1.323(17)
C3S F8 1.324(18)
C3SA F9A 1.24(2)
C3SA F8A 1.30(3)
C3SA F7A 1.36(2)
C1S F2 1.323(10)
C1S F1 1.328(9)
C1S F3 1.361(10)
C2S F5 1.294(16)
C2S F6 1.311(13)
C2S F4 1.339(13)
C4S F11 1.319(18)
C4S F10 1.42(2)
C4S F12 1.52(2)
C11 C12 1.33(2)
C11 C15 1.38(2)
C12 C13 1.461(18)
C13 C14 1.373(18)
C14 C15 1.360(18)
C16 C17A 1.39(4)
C16 C17 1.74(3)
C18 C19A 1.38(3)
C18 C19 1.67(5)
C20 C21 1.468(13)
C22 C23 1.447(15)
C24 C25 1.452(19)
C26 C27 1.76(4)
C26A C27A 1.47(3)
C31 C32 1.33(3)
C31 C35 1.55(3)
C32 C33 1.404(17)
C33 C34 1.328(18)
C34 C35 1.30(2)
C36 C37 1.444(17)
C38 C39 1.500(13)
C40 C41 1.54(3)
C40A C41A 1.36(5)
C42 C43 1.525(15)
C44 C45 1.29(3)
C44 C45A 1.30(4)
C46 C47 1.375(18)
C51 C52 1.372(13)
C51 C55 1.398(13)
C52 C53 1.428(14)
C53 C54 1.430(14)
C54 C55 1.426(17)
C56 C57 1.557(16)
C58 C59 1.436(15)
C60 C61 1.48(2)
C62 C63 1.484(12)
C64 C65 1.336(14)
C66 C67 1.498(14)
